data_4024802
loop_
_publ_author_name
'Sean P. McClintock'
'Nathan Forster'
'Rainer Herges'
'Michael M. Haley'

_publ_section_title
;
Synthesis of \a-Ketoester- and \a-Hydroxyester-Substituted Isoindazoles via
the Thermodynamic Coarctate Cyclization of Ester-Terminated Azo-Ene-Yne
Systems
;
_journal_name_full 'Journal of Organic Chemistry'
_journal_page_first 6631
_journal_page_last 6636
_journal_paper_doi 10.1021/jo9011283
_journal_volume 74
_journal_year 2009
_chemical_formula_sum 'C14 H18 N4 O5'
_chemical_formula_weight 322.32
_chemical_name_systematic
;
 ?
;
_space_group_IT_number 14
_symmetry_cell_setting monoclinic
_symmetry_space_group_name_Hall '-P 2ybc'
_symmetry_space_group_name_H-M 'P 1 21/c 1'
_atom_sites_solution_hydrogens geom
_atom_sites_solution_primary direct
_atom_sites_solution_secondary difmap
_audit_creation_method SHELXLTL
_cell_angle_alpha 90.00
_cell_angle_beta 92.569(4)
_cell_angle_gamma 90.00
_cell_formula_units_Z 4
_cell_length_a 9.739(2)
_cell_length_b 14.681(3)
_cell_length_c 11.462(3)
_cell_measurement_reflns_used 728
_cell_measurement_temperature 173(2)
_cell_measurement_theta_max 18.67
_cell_measurement_theta_min 2.26
_cell_volume 1637.0(6)
_computing_cell_refinement 'Bruker SMART'
_computing_data_collection 'Bruker SMART'
_computing_data_reduction 'Bruker SAINT'
_computing_molecular_graphics 'Bruker SHELXTL'
_computing_publication_material 'Bruker SHELXTL'
_computing_structure_refinement 'Bruker SHELXTL'
_computing_structure_solution 'Bruker SHELXTL'
_diffrn_ambient_temperature 173(2)
_diffrn_measured_fraction_theta_full 0.999
_diffrn_measured_fraction_theta_max 0.999
_diffrn_measurement_device_type 'CCD area detector Bruker Apex'
_diffrn_measurement_method 'phi and omega scans'
_diffrn_radiation_monochromator graphite
_diffrn_radiation_source 'fine-focus sealed tube'
_diffrn_radiation_type MoK\a
_diffrn_radiation_wavelength 0.71073
_diffrn_reflns_av_R_equivalents 0.0941
_diffrn_reflns_av_sigmaI/netI 0.0894
_diffrn_reflns_limit_h_max 11
_diffrn_reflns_limit_h_min -11
_diffrn_reflns_limit_k_max 17
_diffrn_reflns_limit_k_min -17
_diffrn_reflns_limit_l_max 13
_diffrn_reflns_limit_l_min -13
_diffrn_reflns_number 13040
_diffrn_reflns_theta_full 25.00
_diffrn_reflns_theta_max 25.00
_diffrn_reflns_theta_min 2.09
_exptl_absorpt_coefficient_mu 0.101
_exptl_absorpt_correction_T_max 0.9950
_exptl_absorpt_correction_T_min 0.9655
_exptl_absorpt_correction_type multi-scan
_exptl_absorpt_process_details SADABS
_exptl_crystal_colour colorless
_exptl_crystal_density_diffrn 1.308
_exptl_crystal_density_meas 0
_exptl_crystal_density_method 'not measured'
_exptl_crystal_description needle
_exptl_crystal_F_000 680
_exptl_crystal_size_max 0.35
_exptl_crystal_size_mid 0.07
_exptl_crystal_size_min 0.05
_refine_diff_density_max 0.186
_refine_diff_density_min -0.199
_refine_diff_density_rms 0.047
_refine_ls_extinction_method none
_refine_ls_goodness_of_fit_ref 0.999
_refine_ls_hydrogen_treatment refall
_refine_ls_matrix_type full
_refine_ls_number_parameters 280
_refine_ls_number_reflns 2880
_refine_ls_number_restraints 0
_refine_ls_restrained_S_all 0.999
_refine_ls_R_factor_all 0.1172
_refine_ls_R_factor_gt 0.0546
_refine_ls_shift/su_max 0.000
_refine_ls_shift/su_mean 0.000
_refine_ls_structure_factor_coef Fsqd
_refine_ls_weighting_details 'calc w=1/[\s^2^(Fo^2^)+(0.0373P)^2^+0.0000P] where P=(Fo^2^+2Fc^2^)/3'
_refine_ls_weighting_scheme calc
_refine_ls_wR_factor_gt 0.0927
_refine_ls_wR_factor_ref 0.1187
_reflns_number_gt 1628
_reflns_number_total 2880
_reflns_threshold_expression >2sigma(I)
_cod_data_source_file jo9011283_si_002.cif
_cod_data_source_block mh30
_cod_depositor_comments
;
The following automatic conversions were performed:
'_symmetry_cell_setting' value 'Monoclinic' changed to 'monoclinic'
according to '/home/saulius/struct/CIF-dictionaries/cif_core.dic'
dictionary named 'cif_core.dic' version 2.4.1 from 2010-06-29.

Automatic conversion script
Id: cif_fix_enum 1527 2010-12-29 10:47:43Z saulius 
;
_cod_original_sg_symbol_H-M P2(1)/c
_cod_database_code 4024802

loop_
_symmetry_equiv_pos_as_xyz
'x, y, z'
'-x, y+1/2, -z+1/2'
'-x, -y, -z'
'x, -y-1/2, z-1/2'

loop_
_atom_site_label
_atom_site_type_symbol
_atom_site_fract_x
_atom_site_fract_y
_atom_site_fract_z
_atom_site_U_iso_or_equiv
_atom_site_adp_type
_atom_site_occupancy
_atom_site_symmetry_multiplicity
_atom_site_calc_flag
_atom_site_refinement_flags
_atom_site_disorder_assembly
_atom_site_disorder_group
O1 O 0.0013(2) 0.11204(13) 0.03888(18) 0.0337(5) Uani 1 1 d . . .
O2 O -0.2580(2) 0.00063(14) -0.14006(18) 0.0446(6) Uani 1 1 d . . .
O3 O -0.2436(2) 0.02111(13) 0.05429(19) 0.0459(6) Uani 1 1 d . . .
O4 O -0.5028(3) 0.27493(17) 0.1491(2) 0.0691(8) Uani 1 1 d . . .
O5 O -0.5840(3) 0.39516(15) 0.0624(2) 0.0736(9) Uani 1 1 d . . .
N1 N -0.1149(3) 0.29005(16) -0.26486(19) 0.0348(6) Uani 1 1 d . . .
N2 N -0.0621(2) 0.20957(16) -0.22227(19) 0.0314(6) Uani 1 1 d . . .
N3 N 0.0491(3) 0.16576(17) -0.27267(19) 0.0377(7) Uani 1 1 d . . .
N4 N -0.5031(3) 0.33083(19) 0.0697(3) 0.0487(8) Uani 1 1 d . . .
C1 C -0.1233(3) 0.17710(19) -0.1280(2) 0.0284(7) Uani 1 1 d . . .
C2 C -0.2256(3) 0.23978(18) -0.1042(2) 0.0270(7) Uani 1 1 d . . .
C3 C -0.2155(3) 0.30855(19) -0.1908(2) 0.0315(7) Uani 1 1 d . . .
C4 C -0.3030(3) 0.3854(2) -0.1908(3) 0.0371(8) Uani 1 1 d . . .
C5 C -0.3959(3) 0.3901(2) -0.1062(3) 0.0387(8) Uani 1 1 d . . .
C6 C -0.4044(3) 0.3206(2) -0.0215(2) 0.0333(8) Uani 1 1 d . . .
C7 C -0.3218(3) 0.2462(2) -0.0177(3) 0.0309(8) Uani 1 1 d . . .
C8 C -0.0768(3) 0.09228(19) -0.0655(2) 0.0294(7) Uani 1 1 d . . .
C9 C -0.2010(3) 0.03392(19) -0.0410(3) 0.0330(8) Uani 1 1 d . . .
C10 C -0.3780(5) -0.0564(4) -0.1281(5) 0.0673(13) Uani 1 1 d . . .
C11 C 0.1707(4) 0.2260(3) -0.2699(3) 0.0492(10) Uani 1 1 d . . .
C12 C 0.2161(5) 0.2514(5) -0.1481(4) 0.0721(14) Uani 1 1 d . . .
C13 C 0.0095(4) 0.1344(3) -0.3916(3) 0.0467(10) Uani 1 1 d . . .
C14 C -0.1004(5) 0.0625(3) -0.3905(3) 0.0573(11) Uani 1 1 d . . .
H1O H -0.053(4) 0.135(3) 0.091(3) 0.105(16) Uiso 1 1 d . . .
H4 H -0.290(3) 0.430(2) -0.247(3) 0.056(10) Uiso 1 1 d . . .
H5 H -0.455(3) 0.4401(18) -0.102(2) 0.036(8) Uiso 1 1 d . . .
H7 H -0.329(2) 0.2044(15) 0.0412(19) 0.017(7) Uiso 1 1 d . . .
H8 H -0.016(3) 0.0591(16) -0.114(2) 0.029(8) Uiso 1 1 d . . .
H10A H -0.393(4) -0.080(3) -0.204(4) 0.110(17) Uiso 1 1 d . . .
H10B H -0.361(4) -0.104(3) -0.068(3) 0.091(16) Uiso 1 1 d . . .
H10C H -0.452(5) -0.020(3) -0.110(4) 0.107(19) Uiso 1 1 d . . .
H11A H 0.242(3) 0.190(2) -0.306(3) 0.062(11) Uiso 1 1 d . . .
H11B H 0.151(3) 0.279(2) -0.323(3) 0.056(10) Uiso 1 1 d . . .
H12A H 0.156(5) 0.294(3) -0.108(4) 0.117(19) Uiso 1 1 d . . .
H12B H 0.228(4) 0.200(3) -0.102(3) 0.096(18) Uiso 1 1 d . . .
H12C H 0.305(4) 0.288(2) -0.146(3) 0.086(13) Uiso 1 1 d . . .
H13A H -0.021(3) 0.187(2) -0.441(3) 0.058(10) Uiso 1 1 d . . .
H13B H 0.098(3) 0.111(2) -0.426(3) 0.062(10) Uiso 1 1 d . . .
H14A H -0.132(3) 0.0443(19) -0.471(3) 0.059(10) Uiso 1 1 d . . .
H14B H -0.190(4) 0.087(2) -0.357(3) 0.073(12) Uiso 1 1 d . . .
H14C H -0.068(4) 0.003(2) -0.342(3) 0.084(13) Uiso 1 1 d . . .

loop_
_atom_site_aniso_label
_atom_site_aniso_U_11
_atom_site_aniso_U_22
_atom_site_aniso_U_33
_atom_site_aniso_U_23
_atom_site_aniso_U_13
_atom_site_aniso_U_12
O1 0.0330(14) 0.0392(13) 0.0285(12) -0.0004(10) -0.0024(10) 0.0013(11)
O2 0.0393(15) 0.0540(14) 0.0398(13) -0.0055(11) -0.0071(11) -0.0071(12)
O3 0.0530(17) 0.0466(14) 0.0392(14) -0.0033(11) 0.0134(11) -0.0113(12)
O4 0.069(2) 0.0744(18) 0.0669(17) 0.0176(15) 0.0414(14) 0.0193(15)
O5 0.070(2) 0.0409(14) 0.115(2) 0.0051(15) 0.0571(17) 0.0173(14)
N1 0.0377(17) 0.0380(15) 0.0290(14) 0.0053(12) 0.0051(12) 0.0117(13)
N2 0.0292(16) 0.0375(15) 0.0279(14) 0.0019(12) 0.0052(11) 0.0071(13)
N3 0.0338(18) 0.0527(17) 0.0276(14) 0.0008(13) 0.0117(12) 0.0168(14)
N4 0.041(2) 0.0403(17) 0.066(2) -0.0059(16) 0.0240(16) 0.0031(15)
C1 0.0280(19) 0.0328(17) 0.0245(16) 0.0016(14) 0.0010(13) 0.0013(15)
C2 0.0249(19) 0.0295(17) 0.0264(16) -0.0006(13) -0.0003(13) 0.0033(14)
C3 0.029(2) 0.0369(18) 0.0282(17) -0.0014(14) 0.0018(14) 0.0053(15)
C4 0.039(2) 0.0351(19) 0.037(2) 0.0059(17) 0.0035(16) 0.0059(17)
C5 0.034(2) 0.0337(19) 0.048(2) -0.0044(17) 0.0034(17) 0.0089(17)
C6 0.028(2) 0.0379(18) 0.0355(18) -0.0063(15) 0.0127(14) 0.0004(16)
C7 0.029(2) 0.0330(18) 0.0310(18) 0.0003(15) 0.0058(15) 0.0008(15)
C8 0.031(2) 0.0312(18) 0.0263(17) -0.0034(14) 0.0024(14) 0.0035(15)
C9 0.037(2) 0.0292(17) 0.0324(19) -0.0010(15) 0.0000(16) 0.0062(15)
C10 0.051(3) 0.077(3) 0.074(3) -0.015(3) -0.005(3) -0.025(3)
C11 0.035(3) 0.068(3) 0.045(2) 0.011(2) 0.0107(18) 0.010(2)
C12 0.049(3) 0.110(4) 0.057(3) 0.003(3) 0.000(2) -0.023(3)
C13 0.054(3) 0.057(2) 0.029(2) -0.0021(18) 0.0111(18) 0.019(2)
C14 0.063(3) 0.071(3) 0.037(2) -0.013(2) 0.000(2) 0.011(3)

loop_
_atom_type_symbol
_atom_type_description
_atom_type_scat_dispersion_real
_atom_type_scat_dispersion_imag
_atom_type_scat_source
C C 0.0033 0.0016 'International Tables Vol C Tables 4.2.6.8 and 6.1.1.4'
H H 0.0000 0.0000 'International Tables Vol C Tables 4.2.6.8 and 6.1.1.4'
N N 0.0061 0.0033 'International Tables Vol C Tables 4.2.6.8 and 6.1.1.4'
O O 0.0106 0.0060 'International Tables Vol C Tables 4.2.6.8 and 6.1.1.4'

loop_
_geom_angle_atom_site_label_1
_geom_angle_atom_site_label_2
_geom_angle_atom_site_label_3
_geom_angle
_geom_angle_site_symmetry_1
_geom_angle_site_symmetry_3
_geom_angle_publ_flag
C8 O1 H1O 110(3) . . ?
C9 O2 C10 116.0(3) . . ?
C3 N1 N2 102.7(2) . . ?
C1 N2 N1 114.8(2) . . ?
C1 N2 N3 123.1(2) . . ?
N1 N2 N3 122.1(2) . . ?
N2 N3 C13 110.4(2) . . ?
N2 N3 C11 110.4(3) . . ?
C13 N3 C11 112.5(3) . . ?
O4 N4 O5 123.0(3) . . ?
O4 N4 C6 118.9(3) . . ?
O5 N4 C6 118.1(3) . . ?
N2 C1 C2 105.7(2) . . ?
N2 C1 C8 123.0(3) . . ?
C2 C1 C8 131.3(3) . . ?
C1 C2 C7 133.8(3) . . ?
C1 C2 C3 105.1(2) . . ?
C7 C2 C3 121.1(3) . . ?
N1 C3 C4 127.9(3) . . ?
N1 C3 C2 111.7(2) . . ?
C4 C3 C2 120.4(3) . . ?
C5 C4 C3 117.5(3) . . ?
C5 C4 H4 125.1(19) . . ?
C3 C4 H4 117.3(19) . . ?
C4 C5 C6 121.0(3) . . ?
C4 C5 H5 120.4(17) . . ?
C6 C5 H5 118.6(17) . . ?
C7 C6 C5 123.5(3) . . ?
C7 C6 N4 117.9(3) . . ?
C5 C6 N4 118.6(3) . . ?
C6 C7 C2 116.5(3) . . ?
C6 C7 H7 119.7(15) . . ?
C2 C7 H7 123.7(15) . . ?
O1 C8 C1 111.9(2) . . ?
O1 C8 C9 111.2(2) . . ?
C1 C8 C9 109.4(2) . . ?
O1 C8 H8 105.5(16) . . ?
C1 C8 H8 109.1(15) . . ?
C9 C8 H8 109.8(15) . . ?
O3 C9 O2 124.7(3) . . ?
O3 C9 C8 124.6(3) . . ?
O2 C9 C8 110.7(3) . . ?
O2 C10 H10A 103(3) . . ?
O2 C10 H10B 111(2) . . ?
H10A C10 H10B 113(3) . . ?
O2 C10 H10C 109(3) . . ?
H10A C10 H10C 109(4) . . ?
H10B C10 H10C 111(4) . . ?
N3 C11 C12 111.9(3) . . ?
N3 C11 H11A 104.5(19) . . ?
C12 C11 H11A 110.0(19) . . ?
N3 C11 H11B 108.5(17) . . ?
C12 C11 H11B 114.6(17) . . ?
H11A C11 H11B 107(2) . . ?
C11 C12 H12A 116(3) . . ?
C11 C12 H12B 111(3) . . ?
H12A C12 H12B 109(3) . . ?
C11 C12 H12C 112(2) . . ?
H12A C12 H12C 100(3) . . ?
H12B C12 H12C 109(3) . . ?
N3 C13 C14 111.6(3) . . ?
N3 C13 H13A 109.6(17) . . ?
C14 C13 H13A 111.2(18) . . ?
N3 C13 H13B 106.0(17) . . ?
C14 C13 H13B 112.1(17) . . ?
H13A C13 H13B 106(2) . . ?
C13 C14 H14A 111.9(18) . . ?
C13 C14 H14B 112.1(19) . . ?
H14A C14 H14B 102(3) . . ?
C13 C14 H14C 112(2) . . ?
H14A C14 H14C 109(3) . . ?
H14B C14 H14C 109(3) . . ?

loop_
_geom_bond_atom_site_label_1
_geom_bond_atom_site_label_2
_geom_bond_distance
_geom_bond_site_symmetry_2
_geom_bond_publ_flag
O1 C8 1.418(3) . ?
O1 H1O 0.89(4) . ?
O2 C9 1.334(3) . ?
O2 C10 1.449(5) . ?
O3 C9 1.200(3) . ?
O4 N4 1.226(3) . ?
O5 N4 1.230(3) . ?
N1 C3 1.353(3) . ?
N1 N2 1.370(3) . ?
N2 C1 1.345(3) . ?
N2 N3 1.405(3) . ?
N3 C13 1.474(4) . ?
N3 C11 1.477(4) . ?
N4 C6 1.459(4) . ?
C1 C2 1.392(4) . ?
C1 C8 1.496(4) . ?
C2 C7 1.398(4) . ?
C2 C3 1.422(4) . ?
C3 C4 1.414(4) . ?
C4 C5 1.357(4) . ?
C4 H4 0.94(3) . ?
C5 C6 1.413(4) . ?
C5 H5 0.94(3) . ?
C6 C7 1.356(4) . ?
C7 H7 0.92(2) . ?
C8 C9 1.519(4) . ?
C8 H8 0.96(2) . ?
C10 H10A 0.94(4) . ?
C10 H10B 0.99(4) . ?
C10 H10C 0.93(4) . ?
C11 C12 1.492(5) . ?
C11 H11A 0.98(3) . ?
C11 H11B 1.00(3) . ?
C12 H12A 0.99(4) . ?
C12 H12B 0.92(4) . ?
C12 H12C 1.02(4) . ?
C13 C14 1.504(5) . ?
C13 H13A 1.00(3) . ?
C13 H13B 1.03(3) . ?
C14 H14A 0.99(3) . ?
C14 H14B 1.03(4) . ?
C14 H14C 1.07(4) . ?

loop_
_geom_hbond_atom_site_label_D
_geom_hbond_atom_site_label_H
_geom_hbond_atom_site_label_A
_geom_hbond_distance_DH
_geom_hbond_distance_HA
_geom_hbond_distance_DA
_geom_hbond_angle_DHA
_geom_hbond_site_symmetry_A
O1 H1O N1 0.89(4) 2.09(4) 2.938(3) 160(4) 4_566

loop_
_geom_torsion_atom_site_label_1
_geom_torsion_atom_site_label_2
_geom_torsion_atom_site_label_3
_geom_torsion_atom_site_label_4
_geom_torsion
_geom_torsion_site_symmetry_1
_geom_torsion_site_symmetry_2
_geom_torsion_site_symmetry_3
_geom_torsion_site_symmetry_4
_geom_torsion_publ_flag
C3 N1 N2 C1 0.3(3) . . . . ?
C3 N1 N2 N3 -178.6(2) . . . . ?
C1 N2 N3 C13 115.3(3) . . . . ?
N1 N2 N3 C13 -65.9(3) . . . . ?
C1 N2 N3 C11 -119.6(3) . . . . ?
N1 N2 N3 C11 59.2(3) . . . . ?
N1 N2 C1 C2 0.1(3) . . . . ?
N3 N2 C1 C2 179.0(2) . . . . ?
N1 N2 C1 C8 -177.3(2) . . . . ?
N3 N2 C1 C8 1.6(4) . . . . ?
N2 C1 C2 C7 -178.5(3) . . . . ?
C8 C1 C2 C7 -1.4(5) . . . . ?
N2 C1 C2 C3 -0.4(3) . . . . ?
C8 C1 C2 C3 176.6(3) . . . . ?
N2 N1 C3 C4 178.2(3) . . . . ?
N2 N1 C3 C2 -0.6(3) . . . . ?
C1 C2 C3 N1 0.7(3) . . . . ?
C7 C2 C3 N1 179.0(3) . . . . ?
C1 C2 C3 C4 -178.2(3) . . . . ?
C7 C2 C3 C4 0.2(4) . . . . ?
N1 C3 C4 C5 -179.1(3) . . . . ?
C2 C3 C4 C5 -0.4(5) . . . . ?
C3 C4 C5 C6 0.0(5) . . . . ?
C4 C5 C6 C7 0.5(5) . . . . ?
C4 C5 C6 N4 177.9(3) . . . . ?
O4 N4 C6 C7 3.8(4) . . . . ?
O5 N4 C6 C7 -175.5(3) . . . . ?
O4 N4 C6 C5 -173.7(3) . . . . ?
O5 N4 C6 C5 7.0(4) . . . . ?
C5 C6 C7 C2 -0.7(4) . . . . ?
N4 C6 C7 C2 -178.2(3) . . . . ?
C1 C2 C7 C6 178.2(3) . . . . ?
C3 C2 C7 C6 0.4(4) . . . . ?
N2 C1 C8 O1 102.0(3) . . . . ?
C2 C1 C8 O1 -74.6(4) . . . . ?
N2 C1 C8 C9 -134.4(3) . . . . ?
C2 C1 C8 C9 49.0(4) . . . . ?
C10 O2 C9 O3 -1.4(5) . . . . ?
C10 O2 C9 C8 180.0(3) . . . . ?
O1 C8 C9 O3 13.8(4) . . . . ?
C1 C8 C9 O3 -110.2(3) . . . . ?
O1 C8 C9 O2 -167.6(2) . . . . ?
C1 C8 C9 O2 68.4(3) . . . . ?
N2 N3 C11 C12 60.5(4) . . . . ?
C13 N3 C11 C12 -175.6(4) . . . . ?
N2 N3 C13 C14 -64.7(4) . . . . ?
C11 N3 C13 C14 171.4(3) . . . . ?
